data_8101780
loop_
_publ_author_name
'Illos, R. A.'
'Ergaz, I.'
'Bittner, S.'

_publ_section_title
;
Crystal structure of N-[4-(9,10-dioxo-anthracene-1-yl-amino-1,4-dienylamino)]-
5-dimethylaminonaphthalene-sulfonamide, C~32~H~25~N~3~O~4~S
;
_journal_issue 2
_journal_name_full 'Zeitschrift f\"ur Kristallographie - New Crystal Structures'
_journal_page_first 285
_journal_page_last 286
_journal_volume 220
_journal_year 2005
_chemical_formula_structural C32H25N3O4S
_chemical_formula_sum 'C32 H25 N3 O4 S'
_chemical_formula_weight 547.61
_chemical_name_systematic
; 
N-(4-(9,10-dioxo-anthracene-1-ylamino-1,4-dienylamino))-
5-dimethylaminonaphthalene-sulfonamide 
;
_space_group_IT_number 14
_symmetry_cell_setting monoclinic
_symmetry_space_group_name_Hall '-P 2ybc'
_symmetry_space_group_name_H-M 'P 1 21/c 1'
_atom_sites_solution_hydrogens geom
_atom_sites_solution_primary direct
_atom_sites_solution_secondary difmap
_audit_creation_method SHELXL-97
_cell_angle_alpha 90.00
_cell_angle_beta 108.65(3)
_cell_angle_gamma 90.00
_cell_formula_units_Z 4
_cell_length_a 19.895(4)
_cell_length_b 8.4310(17)
_cell_length_c 16.394(3)
_cell_measurement_reflns_used 9000
_cell_measurement_temperature 120(2)
_cell_measurement_theta_max 27.48
_cell_measurement_theta_min 2.55
_cell_volume 2605.4(10)
_computing_cell_refinement HKL
_computing_data_collection 'Collect package (Bruker Nonius)'
_computing_data_reduction HKL
_computing_structure_refinement 'SHELXL-97 (Sheldrick, 1997)'
_computing_structure_solution 'SHELXS-97 (Sheldrick, 1990)'
_diffrn_ambient_temperature 120(2)
_diffrn_measured_fraction_theta_full 0.951
_diffrn_measured_fraction_theta_max 0.951
_diffrn_measurement_device_type 'Nonius KappaCCD'
_diffrn_measurement_method phi/omega
_diffrn_radiation_monochromator graphite
_diffrn_radiation_source 'fine-focus sealed tube'
_diffrn_radiation_type MoK\a
_diffrn_radiation_wavelength 0.71073
_diffrn_reflns_av_R_equivalents 0.0000
_diffrn_reflns_av_sigmaI/netI 0.0639
_diffrn_reflns_limit_h_max 22
_diffrn_reflns_limit_h_min -23
_diffrn_reflns_limit_k_max 9
_diffrn_reflns_limit_k_min 0
_diffrn_reflns_limit_l_max 19
_diffrn_reflns_limit_l_min 0
_diffrn_reflns_number 4217
_diffrn_reflns_theta_full 24.71
_diffrn_reflns_theta_max 24.71
_diffrn_reflns_theta_min 2.62
_exptl_absorpt_coefficient_mu 0.170
_exptl_absorpt_correction_T_max 0.9669
_exptl_absorpt_correction_T_min 0.9200
_exptl_absorpt_correction_type none
_exptl_crystal_colour brown
_exptl_crystal_density_diffrn 1.396
_exptl_crystal_density_method 'not measured'
_exptl_crystal_description plate
_exptl_crystal_F_000 1144
_exptl_crystal_size_max 0.50
_exptl_crystal_size_mid 0.20
_exptl_crystal_size_min 0.20
_refine_diff_density_max 0.227
_refine_diff_density_min -0.371
_refine_diff_density_rms 0.052
_refine_ls_extinction_method none
_refine_ls_goodness_of_fit_ref 1.051
_refine_ls_hydrogen_treatment mixed
_refine_ls_matrix_type full
_refine_ls_number_parameters 371
_refine_ls_number_reflns 4217
_refine_ls_number_restraints 0
_refine_ls_restrained_S_all 1.051
_refine_ls_R_factor_all 0.0709
_refine_ls_R_factor_gt 0.0451
_refine_ls_shift/su_max 0.006
_refine_ls_shift/su_mean 0.001
_refine_ls_structure_factor_coef Fsqd
_refine_ls_weighting_details 'calc w=1/[\s^2^(Fo^2^)+(0.0455P)^2^+0.2123P] where P=(Fo^2^+2Fc^2^)/3'
_refine_ls_weighting_scheme calc
_refine_ls_wR_factor_gt 0.0970
_refine_ls_wR_factor_ref 0.1046
_reflns_number_gt 3105
_reflns_number_total 4217
_reflns_threshold_expression >2sigma(I)
_cod_data_source_file 1267-1534.cff
_cod_data_source_block ri13a
_cod_depositor_comments
;
The following automatic conversions were performed:
'_symmetry_cell_setting' value 'Monoclinic' changed to 'monoclinic'
according to '/home/saulius/struct/CIF-dictionaries/cif_core.dic'
dictionary named 'cif_core.dic' version 2.4.1 from 2010-06-29.

Automatic conversion script
Id: cif_fix_enum 1555 2011-01-17 13:19:09Z saulius 
;
_cod_original_cell_volume 2605.4(9)
_cod_original_sg_symbol_H-M 'P 1 2(1)/c 1'
_cod_database_code 8101780

loop_
_symmetry_equiv_pos_as_xyz
'x, y, z'
'-x, y+1/2, -z+1/2'
'-x, -y, -z'
'x, -y-1/2, z-1/2'

loop_
_atom_site_label
_atom_site_type_symbol
_atom_site_fract_x
_atom_site_fract_y
_atom_site_fract_z
_atom_site_U_iso_or_equiv
_atom_site_adp_type
_atom_site_occupancy
_atom_site_symmetry_multiplicity
_atom_site_Wyckoff_symbol
_atom_site_calc_flag
_atom_site_refinement_flags
_atom_site_disorder_assembly
_atom_site_disorder_group
C1 C 0.40250(12) 0.7436(3) 0.43595(13) 0.0203(5) Uani 1 4 e d . . .
C2 C 0.47266(12) 0.6970(3) 0.44023(14) 0.0212(5) Uani 1 4 e d . . .
C3 C 0.48515(12) 0.5975(3) 0.37320(14) 0.0229(6) Uani 1 4 e d . . .
O1 O 0.43681(9) 0.5508(2) 0.30946(10) 0.0349(5) Uani 1 4 e d . . .
C4 C 0.55889(12) 0.5478(3) 0.38244(14) 0.0236(6) Uani 1 4 e d . . .
C5 C 0.57076(13) 0.4476(3) 0.32057(16) 0.0301(6) Uani 1 4 e d . . .
H5 H 0.5322 0.4162 0.2720 0.036 Uiso 1 4 e calc R . .
C6 C 0.63852(14) 0.3939(3) 0.32987(17) 0.0340(7) Uani 1 4 e d . . .
H6 H 0.6463 0.3261 0.2875 0.041 Uiso 1 4 e calc R . .
C7 C 0.69484(14) 0.4384(3) 0.40043(16) 0.0335(7) Uani 1 4 e d . . .
H7 H 0.7410 0.3987 0.4074 0.040 Uiso 1 4 e calc R . .
C8 C 0.68406(13) 0.5406(3) 0.46091(16) 0.0297(6) Uani 1 4 e d . . .
H8 H 0.7232 0.5740 0.5083 0.036 Uiso 1 4 e calc R . .
C9 C 0.61630(12) 0.5950(3) 0.45297(14) 0.0226(5) Uani 1 4 e d . . .
C10 C 0.60473(13) 0.7004(3) 0.51946(15) 0.0272(6) Uani 1 4 e d . . .
O2 O 0.65479(9) 0.7477(2) 0.58011(11) 0.0408(5) Uani 1 4 e d . . .
C11 C 0.53042(12) 0.7461(3) 0.51191(14) 0.0233(5) Uani 1 4 e d . . .
C12 C 0.51927(13) 0.8376(3) 0.57651(14) 0.0282(6) Uani 1 4 e d . . .
H12 H 0.5583 0.8696 0.6244 0.034 Uiso 1 4 e calc R . .
C13 C 0.45079(13) 0.8827(3) 0.57111(14) 0.0272(6) Uani 1 4 e d . . .
H13 H 0.4435 0.9455 0.6156 0.033 Uiso 1 4 e calc R . .
C14 C 0.39358(13) 0.8379(3) 0.50254(14) 0.0247(6) Uani 1 4 e d . . .
H14 H 0.3473 0.8710 0.5000 0.030 Uiso 1 4 e calc R . .
N1 N 0.34592(10) 0.6927(3) 0.36919(12) 0.0234(5) Uani 1 4 e d . . .
C15 C 0.27283(12) 0.7250(3) 0.35382(13) 0.0196(5) Uani 1 4 e d . . .
C16 C 0.24583(12) 0.8785(3) 0.34611(14) 0.0238(6) Uani 1 4 e d . . .
H16 H 0.2771 0.9668 0.3559 0.029 Uiso 1 4 e calc R . .
C17 C 0.17357(12) 0.9022(3) 0.32426(13) 0.0190(5) Uani 1 4 e d . . .
H17 H 0.1553 1.0070 0.3203 0.023 Uiso 1 4 e calc R . .
C18 C 0.12737(11) 0.7736(3) 0.30807(12) 0.0152(5) Uani 1 4 e d . . .
C19 C 0.15391(12) 0.6203(3) 0.31566(13) 0.0176(5) Uani 1 4 e d . . .
H19 H 0.1225 0.5323 0.3048 0.021 Uiso 1 4 e calc R . .
C20 C 0.22615(12) 0.5962(3) 0.33904(12) 0.0186(5) Uani 1 4 e d . . .
H20 H 0.2444 0.4912 0.3452 0.022 Uiso 1 4 e calc R . .
N2 N 0.05253(10) 0.8008(2) 0.27914(11) 0.0170(4) Uani 1 4 e d . . .
S1 S 0.00160(3) 0.74232(7) 0.33389(3) 0.01583(16) Uani 1 4 e d . . .
O3 O -0.06157(8) 0.83424(19) 0.30253(9) 0.0215(4) Uani 1 4 e d . . .
O4 O -0.00486(8) 0.57236(18) 0.32796(9) 0.0208(4) Uani 1 4 e d . . .
C21 C 0.05018(11) 0.7843(3) 0.44215(13) 0.0163(5) Uani 1 4 e d . . .
C22 C 0.06847(11) 0.6585(3) 0.49785(13) 0.0169(5) Uani 1 4 e d . . .
H22 H 0.0504 0.5557 0.4794 0.020 Uiso 1 4 e calc R . .
C23 C 0.11415(12) 0.6820(3) 0.58240(13) 0.0186(5) Uani 1 4 e d . . .
H23 H 0.1241 0.5971 0.6226 0.022 Uiso 1 4 e calc R . .
C24 C 0.14396(12) 0.8266(3) 0.60622(13) 0.0190(5) Uani 1 4 e d . . .
H24 H 0.1768 0.8397 0.6624 0.023 Uiso 1 4 e calc R . .
C25 C 0.12755(12) 0.9585(3) 0.54985(13) 0.0154(5) Uani 1 4 e d . . .
C26 C 0.16000(12) 1.1099(3) 0.57556(13) 0.0176(5) Uani 1 4 e d . . .
C27 C 0.13668(12) 1.2389(3) 0.52271(13) 0.0205(5) Uani 1 4 e d . . .
H27 H 0.1573 1.3400 0.5402 0.025 Uiso 1 4 e calc R . .
C28 C 0.08277(12) 1.2229(3) 0.44333(13) 0.0209(5) Uani 1 4 e d . . .
H28 H 0.0666 1.3140 0.4085 0.025 Uiso 1 4 e calc R . .
C29 C 0.05299(12) 1.0784(3) 0.41519(13) 0.0182(5) Uani 1 4 e d . . .
H29 H 0.0170 1.0697 0.3609 0.022 Uiso 1 4 e calc R . .
C30 C 0.07575(11) 0.9419(3) 0.46699(12) 0.0150(5) Uani 1 4 e d . . .
N3 N 0.21517(10) 1.1176(2) 0.65609(11) 0.0213(5) Uani 1 4 e d . . .
C31 C 0.22337(13) 1.2692(3) 0.70090(14) 0.0268(6) Uani 1 4 e d . . .
H31A H 0.2429 1.3476 0.6705 0.040 Uiso 1 4 e calc R . .
H31B H 0.2557 1.2565 0.7598 0.040 Uiso 1 4 e calc R . .
H31C H 0.1770 1.3055 0.7026 0.040 Uiso 1 4 e calc R . .
C32 C 0.28281(13) 1.0578(3) 0.65107(16) 0.0336(6) Uani 1 4 e d . . .
H32A H 0.2758 0.9521 0.6249 0.050 Uiso 1 4 e calc R . .
H32B H 0.3172 1.0515 0.7091 0.050 Uiso 1 4 e calc R . .
H32C H 0.3007 1.1298 0.6158 0.050 Uiso 1 4 e calc R . .
H1 H 0.3604(14) 0.627(3) 0.3329(16) 0.043(8) Uiso 1 4 e d . . .
H2 H 0.0391(13) 0.886(3) 0.2575(14) 0.022(7) Uiso 1 4 e d . . .

loop_
_atom_site_aniso_label
_atom_site_aniso_U_11
_atom_site_aniso_U_22
_atom_site_aniso_U_33
_atom_site_aniso_U_23
_atom_site_aniso_U_13
_atom_site_aniso_U_12
C1 0.0176(12) 0.0198(13) 0.0215(11) 0.0040(10) 0.0035(10) -0.0026(10)
C2 0.0170(13) 0.0215(14) 0.0227(11) 0.0039(10) 0.0030(10) -0.0011(10)
C3 0.0163(13) 0.0246(14) 0.0265(12) 0.0045(11) 0.0049(11) 0.0017(11)
O1 0.0183(10) 0.0465(13) 0.0352(9) -0.0129(9) 0.0020(8) 0.0038(8)
C4 0.0184(13) 0.0236(14) 0.0285(12) 0.0069(11) 0.0070(10) 0.0000(11)
C5 0.0243(15) 0.0326(16) 0.0343(13) 0.0033(12) 0.0106(12) 0.0038(12)
C6 0.0297(16) 0.0351(16) 0.0433(15) 0.0056(13) 0.0204(13) 0.0068(13)
C7 0.0236(15) 0.0346(17) 0.0465(16) 0.0161(13) 0.0171(13) 0.0067(12)
C8 0.0181(14) 0.0362(16) 0.0339(13) 0.0158(12) 0.0068(11) 0.0012(12)
C9 0.0157(13) 0.0232(14) 0.0283(12) 0.0102(10) 0.0062(10) 0.0011(11)
C10 0.0189(14) 0.0311(16) 0.0273(12) 0.0084(11) 0.0013(11) -0.0024(11)
O2 0.0201(10) 0.0566(14) 0.0377(10) -0.0039(9) -0.0021(8) -0.0004(9)
C11 0.0167(12) 0.0252(14) 0.0257(12) 0.0050(11) 0.0039(10) -0.0003(11)
C12 0.0240(14) 0.0313(16) 0.0252(12) 0.0005(11) 0.0019(11) -0.0031(12)
C13 0.0297(15) 0.0263(15) 0.0252(12) -0.0026(11) 0.0084(11) -0.0012(12)
C14 0.0207(13) 0.0269(15) 0.0272(12) 0.0035(11) 0.0088(11) 0.0035(11)
N1 0.0147(11) 0.0284(13) 0.0255(10) -0.0035(9) 0.0043(9) 0.0026(9)
C15 0.0153(12) 0.0253(14) 0.0170(11) 0.0017(10) 0.0035(9) 0.0028(10)
C16 0.0196(13) 0.0230(14) 0.0277(12) 0.0012(10) 0.0062(10) -0.0042(11)
C17 0.0185(13) 0.0156(13) 0.0234(11) 0.0037(10) 0.0071(10) 0.0033(10)
C18 0.0121(11) 0.0216(13) 0.0112(10) 0.0011(9) 0.0029(9) 0.0028(10)
C19 0.0186(13) 0.0182(13) 0.0154(10) -0.0010(9) 0.0046(9) -0.0026(10)
C20 0.0206(13) 0.0183(13) 0.0143(10) 0.0005(9) 0.0018(10) 0.0055(10)
N2 0.0180(11) 0.0163(12) 0.0153(9) 0.0037(8) 0.0032(8) 0.0030(9)
S1 0.0147(3) 0.0167(3) 0.0148(3) -0.0010(2) 0.0029(2) -0.0008(2)
O3 0.0139(8) 0.0273(10) 0.0211(8) 0.0020(7) 0.0023(6) 0.0027(7)
O4 0.0237(9) 0.0170(9) 0.0201(7) -0.0033(7) 0.0046(7) -0.0048(7)
C21 0.0122(11) 0.0194(13) 0.0175(11) -0.0010(9) 0.0049(9) 0.0015(10)
C22 0.0177(12) 0.0128(12) 0.0216(11) -0.0005(10) 0.0083(10) 0.0002(10)
C23 0.0228(13) 0.0175(13) 0.0153(11) 0.0042(9) 0.0058(10) 0.0033(10)
C24 0.0216(13) 0.0221(14) 0.0130(10) -0.0004(9) 0.0052(9) 0.0007(11)
C25 0.0142(12) 0.0164(13) 0.0157(10) 0.0001(9) 0.0048(9) 0.0025(10)
C26 0.0183(12) 0.0197(13) 0.0149(10) -0.0014(9) 0.0056(9) 0.0007(10)
C27 0.0249(13) 0.0159(13) 0.0210(11) -0.0023(10) 0.0078(10) -0.0003(11)
C28 0.0252(13) 0.0168(13) 0.0204(11) 0.0009(10) 0.0068(10) 0.0036(11)
C29 0.0189(13) 0.0180(13) 0.0155(10) 0.0009(9) 0.0025(10) 0.0034(10)
C30 0.0148(12) 0.0156(13) 0.0161(10) -0.0012(9) 0.0070(9) 0.0025(9)
N3 0.0197(11) 0.0200(12) 0.0195(9) -0.0012(8) -0.0003(8) -0.0030(9)
C31 0.0310(15) 0.0239(14) 0.0209(11) -0.0020(10) 0.0021(11) -0.0092(12)
C32 0.0231(14) 0.0330(17) 0.0372(14) 0.0049(12) -0.0008(12) 0.0011(12)

loop_
_atom_type_symbol
_atom_type_description
_atom_type_scat_dispersion_real
_atom_type_scat_dispersion_imag
_atom_type_scat_source
C C 0.0033 0.0016 'International Tables Vol C Tables 4.2.6.8 and 6.1.1.4'
H H 0.0000 0.0000 'International Tables Vol C Tables 4.2.6.8 and 6.1.1.4'
N N 0.0061 0.0033 'International Tables Vol C Tables 4.2.6.8 and 6.1.1.4'
O O 0.0106 0.0060 'International Tables Vol C Tables 4.2.6.8 and 6.1.1.4'
S S 0.1246 0.1234 'International Tables Vol C Tables 4.2.6.8 and 6.1.1.4'

loop_
_geom_angle_atom_site_label_1
_geom_angle_atom_site_label_2
_geom_angle_atom_site_label_3
_geom_angle
_geom_angle_site_symmetry_1
_geom_angle_site_symmetry_3
_geom_angle_publ_flag
N1 C1 C14 121.6(2) . . ?
N1 C1 C2 119.7(2) . . ?
C14 C1 C2 118.7(2) . . ?
C11 C2 C1 118.7(2) . . ?
C11 C2 C3 120.1(2) . . ?
C1 C2 C3 121.15(19) . . ?
O1 C3 C2 122.9(2) . . ?
O1 C3 C4 118.2(2) . . ?
C2 C3 C4 118.9(2) . . ?
C5 C4 C9 119.3(2) . . ?
C5 C4 C3 119.1(2) . . ?
C9 C4 C3 121.5(2) . . ?
C6 C5 C4 120.2(2) . . ?
C6 C5 H5 119.9 . . ?
C4 C5 H5 119.9 . . ?
C7 C6 C5 120.3(3) . . ?
C7 C6 H6 119.8 . . ?
C5 C6 H6 119.8 . . ?
C6 C7 C8 120.0(2) . . ?
C6 C7 H7 120.0 . . ?
C8 C7 H7 120.0 . . ?
C7 C8 C9 120.5(2) . . ?
C7 C8 H8 119.8 . . ?
C9 C8 H8 119.8 . . ?
C8 C9 C4 119.7(2) . . ?
C8 C9 C10 120.2(2) . . ?
C4 C9 C10 120.1(2) . . ?
O2 C10 C9 121.0(2) . . ?
O2 C10 C11 120.6(2) . . ?
C9 C10 C11 118.5(2) . . ?
C12 C11 C2 120.8(2) . . ?
C12 C11 C10 118.5(2) . . ?
C2 C11 C10 120.8(2) . . ?
C11 C12 C13 119.8(2) . . ?
C11 C12 H12 120.1 . . ?
C13 C12 H12 120.1 . . ?
C14 C13 C12 121.1(2) . . ?
C14 C13 H13 119.5 . . ?
C12 C13 H13 119.5 . . ?
C13 C14 C1 120.9(2) . . ?
C13 C14 H14 119.5 . . ?
C1 C14 H14 119.5 . . ?
C1 N1 C15 128.1(2) . . ?
C1 N1 H1 111.0(16) . . ?
C15 N1 H1 120.9(17) . . ?
C16 C15 C20 119.4(2) . . ?
C16 C15 N1 122.6(2) . . ?
C20 C15 N1 117.8(2) . . ?
C17 C16 C15 119.9(2) . . ?
C17 C16 H16 120.1 . . ?
C15 C16 H16 120.1 . . ?
C16 C17 C18 120.4(2) . . ?
C16 C17 H17 119.8 . . ?
C18 C17 H17 119.8 . . ?
C19 C18 C17 120.0(2) . . ?
C19 C18 N2 120.4(2) . . ?
C17 C18 N2 119.5(2) . . ?
C20 C19 C18 119.7(2) . . ?
C20 C19 H19 120.2 . . ?
C18 C19 H19 120.2 . . ?
C19 C20 C15 120.6(2) . . ?
C19 C20 H20 119.7 . . ?
C15 C20 H20 119.7 . . ?
C18 N2 S1 122.24(15) . . ?
C18 N2 H2 116.8(18) . . ?
S1 N2 H2 109.6(18) . . ?
O3 S1 O4 117.88(10) . . ?
O3 S1 N2 105.57(10) . . ?
O4 S1 N2 108.78(10) . . ?
O3 S1 C21 112.95(10) . . ?
O4 S1 C21 106.02(10) . . ?
N2 S1 C21 104.85(10) . . ?
C22 C21 C30 122.22(19) . . ?
C22 C21 S1 117.29(17) . . ?
C30 C21 S1 120.11(16) . . ?
C21 C22 C23 119.8(2) . . ?
C21 C22 H22 120.1 . . ?
C23 C22 H22 120.1 . . ?
C24 C23 C22 119.7(2) . . ?
C24 C23 H23 120.2 . . ?
C22 C23 H23 120.2 . . ?
C23 C24 C25 121.9(2) . . ?
C23 C24 H24 119.0 . . ?
C25 C24 H24 119.0 . . ?
C24 C25 C30 119.4(2) . . ?
C24 C25 C26 121.33(19) . . ?
C30 C25 C26 119.22(19) . . ?
C27 C26 N3 123.5(2) . . ?
C27 C26 C25 119.35(19) . . ?
N3 C26 C25 117.10(19) . . ?
C26 C27 C28 120.8(2) . . ?
C26 C27 H27 119.6 . . ?
C28 C27 H27 119.6 . . ?
C29 C28 C27 121.2(2) . . ?
C29 C28 H28 119.4 . . ?
C27 C28 H28 119.4 . . ?
C28 C29 C30 120.02(19) . . ?
C28 C29 H29 120.0 . . ?
C30 C29 H29 120.0 . . ?
C29 C30 C25 119.2(2) . . ?
C29 C30 C21 124.49(19) . . ?
C25 C30 C21 116.33(19) . . ?
C26 N3 C31 115.91(18) . . ?
C26 N3 C32 112.46(18) . . ?
C31 N3 C32 111.95(19) . . ?
N3 C31 H31A 109.5 . . ?
N3 C31 H31B 109.5 . . ?
H31A C31 H31B 109.5 . . ?
N3 C31 H31C 109.5 . . ?
H31A C31 H31C 109.5 . . ?
H31B C31 H31C 109.5 . . ?
N3 C32 H32A 109.5 . . ?
N3 C32 H32B 109.5 . . ?
H32A C32 H32B 109.5 . . ?
N3 C32 H32C 109.5 . . ?
H32A C32 H32C 109.5 . . ?
H32B C32 H32C 109.5 . . ?

loop_
_geom_bond_atom_site_label_1
_geom_bond_atom_site_label_2
_geom_bond_distance
_geom_bond_site_symmetry_2
_geom_bond_publ_flag
C1 N1 1.364(3) . ?
C1 C14 1.407(3) . ?
C1 C2 1.430(3) . ?
C2 C11 1.417(3) . ?
C2 C3 1.466(3) . ?
C3 O1 1.236(3) . ?
C3 C4 1.486(3) . ?
C4 C5 1.397(3) . ?
C4 C9 1.398(3) . ?
C5 C6 1.383(3) . ?
C5 H5 0.9500 . ?
C6 C7 1.380(4) . ?
C6 H6 0.9500 . ?
C7 C8 1.381(4) . ?
C7 H7 0.9500 . ?
C8 C9 1.390(3) . ?
C8 H8 0.9500 . ?
C9 C10 1.480(4) . ?
C10 O2 1.227(3) . ?
C10 C11 1.494(3) . ?
C11 C12 1.384(3) . ?
C12 C13 1.390(3) . ?
C12 H12 0.9500 . ?
C13 C14 1.372(3) . ?
C13 H13 0.9500 . ?
C14 H14 0.9500 . ?
N1 C15 1.421(3) . ?
N1 H1 0.92(3) . ?
C15 C16 1.391(3) . ?
C15 C20 1.399(3) . ?
C16 C17 1.380(3) . ?
C16 H16 0.9500 . ?
C17 C18 1.391(3) . ?
C17 H17 0.9500 . ?
C18 C19 1.387(3) . ?
C18 N2 1.429(3) . ?
C19 C20 1.379(3) . ?
C19 H19 0.9500 . ?
C20 H20 0.9500 . ?
N2 S1 1.630(2) . ?
N2 H2 0.81(3) . ?
S1 O3 1.4253(16) . ?
S1 O4 1.4392(16) . ?
S1 C21 1.764(2) . ?
C21 C22 1.370(3) . ?
C21 C30 1.435(3) . ?
C22 C23 1.407(3) . ?
C22 H22 0.9500 . ?
C23 C24 1.357(3) . ?
C23 H23 0.9500 . ?
C24 C25 1.415(3) . ?
C24 H24 0.9500 . ?
C25 C30 1.425(3) . ?
C25 C26 1.432(3) . ?
C26 C27 1.375(3) . ?
C26 N3 1.423(3) . ?
C27 C28 1.403(3) . ?
C27 H27 0.9500 . ?
C28 C29 1.369(3) . ?
C28 H28 0.9500 . ?
C29 C30 1.415(3) . ?
C29 H29 0.9500 . ?
N3 C31 1.457(3) . ?
N3 C32 1.464(3) . ?
C31 H31A 0.9800 . ?
C31 H31B 0.9800 . ?
C31 H31C 0.9800 . ?
C32 H32A 0.9800 . ?
C32 H32B 0.9800 . ?
C32 H32C 0.9800 . ?

loop_
_cod_related_entry_id
_cod_related_entry_database
_cod_related_entry_code
1 ChemSpider 30653877
